data_2102143
loop_
_publ_author_name
'Katrusiak, A.'

_publ_section_title
;
 Conformational transformation coupled with the order--disorder phase
 transition in 2-methyl-1,3-cyclohexanedione crystals
;
_journal_issue 5
_journal_name_full 'Acta Crystallographica Section B'
_journal_page_first 872
_journal_page_last 881
_journal_paper_doi 10.1107/S0108768100005905
_journal_volume 56
_journal_year 2000
_chemical_formula_sum 'C7 H10 O2'
_chemical_formula_weight 126.15
_chemical_name_common 2-methyl-1,3-cyclohexanedione
_chemical_name_systematic
;
 ?
;
_space_group_IT_number 72
_symmetry_cell_setting orthorhombic
_symmetry_space_group_name_Hall '-I 2 2c'
_symmetry_space_group_name_H-M 'I b a m'
_audit_creation_method SHELXL
_cell_angle_alpha 90.00
_cell_angle_beta 90.00
_cell_angle_gamma 90.00
_cell_formula_units_Z 8
_cell_length_a 13.510(3)
_cell_length_b 13.690(3)
_cell_length_c 7.1110(10)
_cell_measurement_temperature 250.0(5)
_cell_volume 1315.2(5)
_computing_structure_refinement 'SHELXL-93 (Sheldrick, 1993)'
_computing_structure_solution 'SHELXS-86 (Sheldrick, 1990)'
_diffrn_ambient_temperature 293(2)
_diffrn_measurement_device KUMA-4
_diffrn_measurement_method theta-2theta
_diffrn_radiation_monochromator graphite
_diffrn_radiation_source 'fine-focus sealed tube'
_diffrn_radiation_type MoK\a
_diffrn_radiation_wavelength .71069
_diffrn_reflns_av_R_equivalents .0000
_diffrn_reflns_av_sigmaI/netI .0139
_diffrn_reflns_limit_h_max 17
_diffrn_reflns_limit_h_min 0
_diffrn_reflns_limit_k_max 18
_diffrn_reflns_limit_k_min 0
_diffrn_reflns_limit_l_max 9
_diffrn_reflns_limit_l_min 0
_diffrn_reflns_number 866
_diffrn_reflns_theta_max 28.05
_diffrn_reflns_theta_min 2.12
_diffrn_standards_decay_% 0
_diffrn_standards_interval_count 100
_diffrn_standards_number 2
_exptl_absorpt_coefficient_mu .092
_exptl_crystal_colour colourless
_exptl_crystal_density_diffrn 1.274
_exptl_crystal_description plate
_exptl_crystal_F_000 544
_exptl_crystal_size_max .3
_exptl_crystal_size_mid .3
_exptl_crystal_size_min .2
_refine_diff_density_max .250
_refine_diff_density_min -.182
_refine_ls_extinction_method none
_refine_ls_goodness_of_fit_all 1.027
_refine_ls_goodness_of_fit_obs 1.144
_refine_ls_matrix_type full
_refine_ls_number_parameters 104
_refine_ls_number_reflns 866
_refine_ls_number_restraints 0
_refine_ls_restrained_S_all 1.027
_refine_ls_restrained_S_obs 1.144
_refine_ls_R_factor_all .0666
_refine_ls_R_factor_obs .0447
_refine_ls_shift/esd_max .013
_refine_ls_shift/esd_mean .002
_refine_ls_structure_factor_coef Fsqd
_refine_ls_weighting_details 'w=1/[\s^2^(Fo^2^)+(0.1000P)^2^+0.0891P] where P=(Fo^2^+2Fc^2^)/3'
_refine_ls_weighting_scheme calc
_refine_ls_wR_factor_all .1379
_refine_ls_wR_factor_obs .1307
_reflns_number_observed 655
_reflns_number_total 866
_reflns_observed_criterion >2sigma(I)
_cod_data_source_file hr0044.cif
_cod_data_source_block 250
_cod_depositor_comments
;
The following automatic conversions were performed:

'_refine_ls_weighting_scheme' value 'calc
w=1/[\s^2^(Fo^2^)+(0.1000P)^2^+0.0891P] where P=(Fo^2^+2Fc^2^)/3' was
changed to 'calc'. New tag '_refine_ls_weighting_details' was
created. The value of the new tag was set to
'w=1/[\s^2^(Fo^2^)+(0.1000P)^2^+0.0891P] where P=(Fo^2^+2Fc^2^)/3'.

Automatic conversion script
Id: cif_fix_values 3143 2015-03-26 13:38:13Z robertas 
;
_cod_original_sg_symbol_H-M 'I bam'
_cod_database_code 2102143
_cod_database_fobs_code 2102143

loop_
_symmetry_equiv_pos_as_xyz
'x, y, z'
'-x, -y, z'
'x, -y, -z+1/2'
'-x, y, -z+1/2'
'x+1/2, y+1/2, z+1/2'
'-x+1/2, -y+1/2, z+1/2'
'x+1/2, -y+1/2, -z+1'
'-x+1/2, y+1/2, -z+1'
'-x, -y, -z'
'x, y, -z'
'-x, y, z-1/2'
'x, -y, z-1/2'
'-x+1/2, -y+1/2, -z+1/2'
'x+1/2, y+1/2, -z+1/2'
'-x+1/2, y+1/2, z'
'x+1/2, -y+1/2, z'

loop_
_atom_site_aniso_label
_atom_site_aniso_U_11
_atom_site_aniso_U_22
_atom_site_aniso_U_33
_atom_site_aniso_U_12
_atom_site_aniso_U_13
_atom_site_aniso_U_23
O1 .0343(6) .0210(6) .1018(11) .0024(4) .000 .000
O2 .0523(8) .0204(6) .1403(15) .0013(5) .000 .000
C1 .0295(7) .0229(7) .0618(9) .0018(5) .000 .000
C2 .0274(7) .0225(7) .0691(10) -.0003(5) .000 .000
C7 .0280(8) .0329(9) .118(2) -.0056(5) .000 .000
C3 .0362(9) .0226(8) .0980(14) .0031(5) .000 .000
C4 .0350(11) .0346(11) .087(3) .0096(7) -.0055(10) .0005(10)
C5 .0280(9) .0387(12) .103(5) .0028(7) .0042(11) -.0051(12)
C6 .0292(8) .0293(8) .0808(12) -.0046(6) .000 .000

loop_
_atom_site_label
_atom_site_fract_x
_atom_site_fract_y
_atom_site_fract_z
_atom_site_U_iso_or_equiv
_atom_site_thermal_displace_type
_atom_site_calc_flag
_atom_site_refinement_flags
_atom_site_occupancy
_atom_site_type_symbol
O1 .31902(8) .20153(8) .0000 .0524(4) Uani d S 1 O
O2 .27336(11) .53660(9) .0000 .0710(6) Uani d S 1 O
C1 .25946(11) .27924(10) .0000 .0380(4) Uani d S 1 C
C2 .30069(10) .36961(10) .0000 .0396(4) Uani d S 1 C
C7 .40993(13) .38555(14) .0000 .0595(7) Uani d S 1 C
H71 .425(5) .447(5) .0000 .09(3) Uiso d SP .47(6) H
H72 .438(3) .341(4) .121(7) .082(19) Uiso d P .47(6) H
H73 .426(2) .423(2) .126(4) .046(12) Uiso d P .53(6) H
H74 .444(4) .330(5) .0000 .080(18) Uiso d SP .53(6) H
C3 .23808(13) .45325(11) .0000 .0522(5) Uani d S 1 C
C4 .1283(2) .4382(2) -.0525(4) .0523(11) Uani d P .50 C
H41 .0928(18) .501(2) -.041(4) .053(8) Uiso d P .50 H
H42 .119(3) .434(3) -.175(5) .061(10) Uiso d P .50 H
C5 .0904(2) .3484(2) .0489(5) .056(2) Uani d P .50 C
H51 .103(2) .361(2) .188(5) .056(9) Uiso d P .50 H
H52 .0187(18) .3351(17) .042(4) .043(8) Uiso d P .50 H
C6 .15042(12) .25947(12) .0000 .0465(5) Uani d S 1 C
H61 .139(2) .202(2) .065(4) .046(8) Uiso d P .50 H
H62 .137(2) .237(2) -.149(4) .053(8) Uiso d P .50 H
H1 .283(2) .140(2) .0000 .086(9) Uiso d S 1 H

loop_
_atom_type_symbol
_atom_type_description
_atom_type_scat_dispersion_real
_atom_type_scat_dispersion_imag
_atom_type_scat_source
C C .0033 .0016 'International Tables Vol C Tables 4.2.6.8 and 6.1.1.4'
H H .0000 .0000 'International Tables Vol C Tables 4.2.6.8 and 6.1.1.4'
O O .0106 .0060 'International Tables Vol C Tables 4.2.6.8 and 6.1.1.4'

loop_
_geom_angle_atom_site_label_1
_geom_angle_atom_site_label_2
_geom_angle_atom_site_label_3
_geom_angle_site_symmetry_1
_geom_angle_site_symmetry_3
_geom_angle
C1 O1 H1 . . 112.7(18)
O1 C1 C2 . . 118.66(14)
O1 C1 C6 . . 116.69(13)
C2 C1 C6 . . 124.65(13)
C1 C2 C3 . . 119.30(13)
C1 C2 C7 . . 122.65(14)
C3 C2 C7 . . 118.05(14)
C2 C7 H71 . . 112(5)
C2 C7 H72 . . 105(2)
H71 C7 H72 . . 117(3)
C2 C7 H73 . . 106.0(15)
H71 C7 H73 . . 58.7(14)
H72 C7 H73 . . 63(2)
C2 C7 H74 . . 113(4)
H71 C7 H74 . . 136(6)
H72 C7 H74 . . 50(2)
H73 C7 H74 . . 108(2)
O2 C3 C2 . . 120.87(15)
O2 C3 C4 . . 119.57(15)
C2 C3 C4 . . 117.64(14)
O2 C3 C4 . 10 119.57(15)
C2 C3 C4 . 10 117.64(14)
C4 C3 C4 . 10 28.0(2)
C4 C4 C5 10 10 88.9(2)
C4 C4 C5 10 . 61.5(2)
C5 C4 C5 10 . 27.3(3)
C4 C4 C3 10 . 75.99(11)
C5 C4 C3 10 . 119.2(2)
C5 C4 C3 . . 108.5(2)
C4 C4 H41 10 . 85.4(17)
C5 C4 H41 10 . 128.0(15)
C5 C4 H41 . . 120.3(16)
C3 C4 H41 . . 109.3(15)
C4 C4 H42 10 . 171(2)
C5 C4 H42 10 . 84(2)
C5 C4 H42 . . 112(2)
C3 C4 H42 . . 112(2)
H41 C4 H42 . . 94(3)
C5 C5 C4 10 10 91.1(2)
C5 C5 C6 10 . 76.62(12)
C4 C5 C6 10 . 123.0(2)
C5 C5 C4 10 . 61.5(2)
C4 C5 C4 10 . 29.6(2)
C6 C5 C4 . . 111.4(2)
C5 C5 H51 10 . 166.7(18)
C4 C5 H51 10 . 76.6(18)
C6 C5 H51 . . 105.6(18)
C4 C5 H51 . . 106.1(18)
C5 C5 H52 10 . 86.9(15)
C4 C5 H52 10 . 123.3(14)
C6 C5 H52 . . 111.6(14)
C4 C5 H52 . . 117.1(14)
H51 C5 H52 . . 104(2)
C1 C6 C5 . . 112.58(14)
C1 C6 C5 . 10 112.58(14)
C5 C6 C5 . 10 26.8(3)
C1 C6 H61 . . 108.7(19)
C5 C6 H61 . . 118.9(18)
C5 C6 H61 10 . 135.5(19)
C1 C6 H62 . . 102.1(17)
C5 C6 H62 . . 110.6(17)
C5 C6 H62 10 . 85.0(17)
H61 C6 H62 . . 102(3)

loop_
_geom_bond_atom_site_label_1
_geom_bond_atom_site_label_2
_geom_bond_site_symmetry_2
_geom_bond_distance
O1 C1 . 1.334(2)
O1 H1 . .97(3)
O2 C3 . 1.237(2)
C1 C2 . 1.357(2)
C1 C6 . 1.498(2)
C2 C3 . 1.424(2)
C2 C7 . 1.492(2)
C7 H71 . .86(7)
C7 H72 . 1.12(5)
C7 H73 . 1.05(3)
C7 H74 . .89(7)
C3 C4 . 1.544(3)
C3 C4 10 1.544(3)
C4 C4 10 .747(6)
C4 C5 10 1.332(3)
C4 C5 . 1.514(4)
C4 H41 . .99(3)
C4 H42 . .88(3)
C5 C5 10 .696(7)
C5 C4 10 1.332(3)
C5 C6 . 1.504(3)
C5 H51 . 1.02(3)
C5 H52 . .99(2)
C6 C5 10 1.504(3)
C6 H61 . .93(3)
C6 H62 . 1.12(3)

loop_
_geom_torsion_atom_site_label_1
_geom_torsion_atom_site_label_2
_geom_torsion_atom_site_label_3
_geom_torsion_atom_site_label_4
_geom_torsion_site_symmetry_1
_geom_torsion_site_symmetry_4
_geom_torsion
O1 C1 C2 C3 . . 180.0
C6 C1 C2 C3 . . .0
O1 C1 C2 C7 . . .0
C6 C1 C2 C7 . . 180.0
C1 C2 C3 O2 . . 180.0
C7 C2 C3 O2 . . .0
C1 C2 C3 C4 . . -15.85(12)
C7 C2 C3 C4 . . 164.15(12)
C1 C2 C3 C4 . 10 15.85(12)
C7 C2 C3 C4 . 10 -164.15(12)
O2 C3 C4 C4 . 10 -98.13(8)
C2 C3 C4 C4 . 10 97.50(7)
C4 C3 C4 C4 10 10 .0
O2 C3 C4 C5 . 10 -178.8(2)
C2 C3 C4 C5 . 10 16.8(3)
C4 C3 C4 C5 10 10 -80.7(3)
O2 C3 C4 C5 . . -151.17(15)
C2 C3 C4 C5 . . 44.5(2)
C4 C3 C4 C5 10 . -53.0(2)
C4 C4 C5 C5 10 10 180.0000(10)
C5 C4 C5 C5 10 10 .0
C3 C4 C5 C5 . 10 -118.1(2)
C4 C4 C5 C4 10 10 .0000(10)
C5 C4 C5 C4 10 10 180.0000(10)
C3 C4 C5 C4 . 10 61.9(2)
C4 C4 C5 C6 10 . -119.7(2)
C5 C4 C5 C6 10 . 60.3(2)
C3 C4 C5 C6 . . -57.8(3)
O1 C1 C6 C5 . . 165.49(14)
C2 C1 C6 C5 . . -14.51(14)
O1 C1 C6 C5 . 10 -165.49(14)
C2 C1 C6 C5 . 10 14.51(14)
C5 C5 C6 C1 10 . 95.67(7)
C4 C5 C6 C1 10 . 13.2(3)
C4 C5 C6 C1 . . 43.9(2)
C5 C5 C6 C5 10 10 .0
C4 C5 C6 C5 10 10 -82.5(3)
C4 C5 C6 C5 . 10 -51.7(2)
